data_4114703
loop_
_publ_author_name
'F. Albert Cotton'
'Lee M. Daniels'
'Carlos A. Murillo'
'J. Garrett Slaton'

_publ_contact_author_address
;  Laboratory for Molecular Structure and Bonding
   Dept. of Chemistry
   Texas A&M University, P.O. Box 30012
   College Station, TX 77842-3012, USA
;
_publ_contact_author_email cotton@tamu.edu
_publ_contact_author_fax '(979) 845 9351'
_publ_contact_author_name 'F. A. Cotton'
_publ_contact_author_phone '(979) 845 4432'
_publ_section_title
;
 A Pseudo-Jahn-Teller Distortion in an Mo2(\m2-O)2 Ring Having the
 Shortest MoIV-MoIV Double Bond
;
_journal_name_full 'Journal of the American Chemical Society'
_journal_page_first 2878
_journal_page_last 2879
_journal_paper_doi 10.1021/ja025713r
_journal_volume 124
_journal_year 2002
_chemical_formula_moiety 'C60 H60 Mo2 N8 O10, 2C H2 Cl2'
_chemical_formula_sum 'C62 H64 Cl4 Mo2 N8 O10'
_chemical_formula_weight 1414.89
_chemical_name_common
;
tetrakis(anisylformamidinato)-bis(oxo)dimolybdenum(IV)
;
_chemical_name_systematic
;
 trans-bis-\h^2^-(N,N'-di-(p-anisylformamidinato)
-bis-\m~2~-oxobis(\m~2~-N,N'-di-
(p-anisylformamidinato)dimolybdenum(IV)
;
_space_group_IT_number 14
_symmetry_cell_setting monoclinic
_symmetry_space_group_name_Hall '-P 2yn'
_symmetry_space_group_name_H-M 'P 1 21/n 1'
_atom_sites_solution_hydrogens geom
_atom_sites_solution_primary direct
_atom_sites_solution_secondary difmap
_audit_creation_method SHELXL-97
_cell_angle_alpha 90.00
_cell_angle_beta 92.1360(10)
_cell_angle_gamma 90.00
_cell_formula_units_Z 2
_cell_length_a 13.2805(7)
_cell_length_b 10.3291(5)
_cell_length_c 22.9583(12)
_cell_measurement_reflns_used 298
_cell_measurement_temperature 213(2)
_cell_measurement_theta_max 27.50
_cell_measurement_theta_min 2.16
_cell_volume 3147.1(3)
_computing_cell_refinement 'SAINT (Bruker AXS, 2001)'
_computing_data_collection 'SMART (Bruker AXS, 2001)'
_computing_data_reduction 'SAINT (Bruker AXS, 2001)'
_computing_molecular_graphics 'SHELXTL (Bruker AXS, 1998)'
_computing_publication_material 'SHELXL-97 (Sheldrick, 1997)'
_computing_structure_refinement 'SHELXL-97 (Sheldrick, 1997)'
_computing_structure_solution 'SHELXS-97 (Sheldrick, 1997)'
_diffrn_ambient_temperature 293(2)
_diffrn_measured_fraction_theta_full 0.985
_diffrn_measured_fraction_theta_max 0.985
_diffrn_measurement_device_type 'Bruker SMART'
_diffrn_measurement_method '\w scans'
_diffrn_radiation_monochromator graphite
_diffrn_radiation_source 'normal-focus sealed tube'
_diffrn_radiation_type MoK\a
_diffrn_radiation_wavelength 0.71073
_diffrn_reflns_av_R_equivalents 0.0295
_diffrn_reflns_av_sigmaI/netI 0.0320
_diffrn_reflns_limit_h_max 17
_diffrn_reflns_limit_h_min -10
_diffrn_reflns_limit_k_max 13
_diffrn_reflns_limit_k_min -13
_diffrn_reflns_limit_l_max 29
_diffrn_reflns_limit_l_min -29
_diffrn_reflns_number 19042
_diffrn_reflns_theta_full 27.53
_diffrn_reflns_theta_max 27.53
_diffrn_reflns_theta_min 1.74
_diffrn_standards_decay_% 0.0
_diffrn_standards_interval_count 0
_diffrn_standards_interval_time 0
_diffrn_standards_number 0
_exptl_absorpt_coefficient_mu 0.632
_exptl_absorpt_correction_T_max 0.928
_exptl_absorpt_correction_T_min 0.687
_exptl_absorpt_correction_type multi-scan
_exptl_crystal_colour black
_exptl_crystal_density_diffrn 1.493
_exptl_crystal_description block
_exptl_crystal_F_000 1448
_exptl_crystal_size_max 0.40
_exptl_crystal_size_mid 0.30
_exptl_crystal_size_min 0.20
_refine_diff_density_max 2.538
_refine_diff_density_min -0.618
_refine_diff_density_rms 0.083
_refine_ls_extinction_coef noref
_refine_ls_extinction_method none
_refine_ls_goodness_of_fit_ref 1.052
_refine_ls_hydrogen_treatment noref
_refine_ls_matrix_type full
_refine_ls_number_parameters 392
_refine_ls_number_reflns 7153
_refine_ls_number_restraints 0
_refine_ls_restrained_S_all 1.052
_refine_ls_R_factor_all 0.0621
_refine_ls_R_factor_gt 0.0453
_refine_ls_shift/su_max 0.002
_refine_ls_shift/su_mean 0.000
_refine_ls_structure_factor_coef Fsqd
_refine_ls_weighting_details 'calc w=1/[\s^2^(Fo^2^)+(0.0598P)^2^+4.1334P] where P=(Fo^2^+2Fc^2^)/3'
_refine_ls_weighting_scheme calc
_refine_ls_wR_factor_gt 0.1138
_refine_ls_wR_factor_ref 0.1256
_reflns_number_gt 5666
_reflns_number_total 7153
_reflns_threshold_expression I>2sigma(I)
_cod_data_source_file ja025713r_s1_1.cif
_cod_data_source_block 2
_cod_database_code 4114703

loop_
_symmetry_equiv_pos_as_xyz
'x, y, z'
'-x+1/2, y+1/2, -z+1/2'
'-x, -y, -z'
'x-1/2, -y-1/2, z-1/2'

loop_
_atom_site_label
_atom_site_type_symbol
_atom_site_fract_x
_atom_site_fract_y
_atom_site_fract_z
_atom_site_U_iso_or_equiv
_atom_site_adp_type
_atom_site_occupancy
_atom_site_symmetry_multiplicity
_atom_site_calc_flag
_atom_site_refinement_flags
_atom_site_disorder_assembly
_atom_site_disorder_group
Mo1 Mo 0.52614(2) 0.05655(3) 0.958952(11) 0.02939(10) Uani 1 1 d . . .
Cl1 Cl 0.11419(18) 0.9807(2) 0.95503(10) 0.1222(7) Uani 1 1 d . A .
Cl2A Cl 0.1461(4) 0.8106(3) 0.86140(13) 0.1845(17) Uani 0.879(4) 1 d P A 1
Cl2B Cl 0.168(3) 0.939(2) 0.8323(11) 0.1845(17) Uani 0.121(4) 1 d P A 2
O1 O 0.56928(16) 0.0926(2) 1.03936(9) 0.0316(5) Uani 1 1 d . . .
O2 O 0.4699(3) -0.2452(3) 0.67134(11) 0.0586(8) Uani 1 1 d . . .
O3 O 0.8803(3) 0.6072(3) 0.99078(13) 0.0674(9) Uani 1 1 d . . .
O4 O 0.3062(2) 0.5866(3) 0.81147(15) 0.0716(10) Uani 1 1 d . . .
O5 O 0.8773(2) -0.1214(3) 0.75257(11) 0.0527(7) Uani 1 1 d . . .
N1 N 0.5278(2) 0.0783(3) 0.86426(11) 0.0333(6) Uani 1 1 d . . .
N2 N 0.6143(2) 0.2122(3) 0.92194(11) 0.0332(6) Uani 1 1 d . . .
N3 N 0.4035(2) 0.1852(3) 0.96601(11) 0.0338(6) Uani 1 1 d . . .
N4 N 0.6460(2) -0.0796(3) 0.95047(11) 0.0327(6) Uani 1 1 d . . .
C1 C 0.5921(2) 0.1755(3) 0.86771(13) 0.0325(6) Uani 1 1 d . . .
H1A H 0.6192 0.2143 0.8353 0.039 Uiso 1 1 calc R . .
C2 C 0.5099(2) 0.0062(3) 0.81252(13) 0.0336(7) Uani 1 1 d . . .
C3 C 0.5449(3) 0.0425(4) 0.75800(15) 0.0488(9) Uani 1 1 d . . .
H3A H 0.5768 0.1219 0.7539 0.059 Uiso 1 1 calc R . .
C4 C 0.5324(4) -0.0382(4) 0.71017(16) 0.0554(11) Uani 1 1 d . . .
H4B H 0.5560 -0.0122 0.6744 0.066 Uiso 1 1 calc R . .
C5 C 0.4852(3) -0.1572(4) 0.71495(15) 0.0459(9) Uani 1 1 d . . .
C6 C 0.4476(3) -0.1922(4) 0.76892(15) 0.0428(8) Uani 1 1 d . . .
H6A H 0.4141 -0.2706 0.7727 0.051 Uiso 1 1 calc R . .
C7 C 0.4598(3) -0.1113(4) 0.81664(14) 0.0388(7) Uani 1 1 d . . .
H7A H 0.4340 -0.1359 0.8521 0.047 Uiso 1 1 calc R . .
C8 C 0.4976(5) -0.2060(5) 0.61409(18) 0.0876(19) Uani 1 1 d . . .
H8A H 0.4838 -0.2752 0.5870 0.131 Uiso 1 1 calc R . .
H8B H 0.5681 -0.1857 0.6146 0.131 Uiso 1 1 calc R . .
H8C H 0.4593 -0.1310 0.6023 0.131 Uiso 1 1 calc R . .
C9 C 0.6816(2) 0.3152(3) 0.93620(14) 0.0336(7) Uani 1 1 d . . .
C10 C 0.7160(3) 0.4040(4) 0.89606(16) 0.0458(9) Uani 1 1 d . . .
H10A H 0.6942 0.3977 0.8572 0.055 Uiso 1 1 calc R . .
C11 C 0.7819(3) 0.5012(4) 0.91302(16) 0.0459(8) Uani 1 1 d . . .
H11A H 0.8039 0.5599 0.8855 0.055 Uiso 1 1 calc R . .
C12 C 0.8153(3) 0.5121(4) 0.96984(17) 0.0455(8) Uani 1 1 d . . .
C13 C 0.7819(4) 0.4247(5) 1.01028(18) 0.0694(15) Uani 1 1 d . . .
H13A H 0.8053 0.4303 1.0489 0.083 Uiso 1 1 calc R . .
C14 C 0.7142(4) 0.3292(5) 0.99392(16) 0.0606(12) Uani 1 1 d . . .
H14A H 0.6901 0.2734 1.0220 0.073 Uiso 1 1 calc R . .
C15 C 0.9361(3) 0.6781(4) 0.9505(2) 0.0603(11) Uani 1 1 d . . .
H15A H 0.9778 0.7404 0.9710 0.090 Uiso 1 1 calc R . .
H15B H 0.8907 0.7222 0.9237 0.090 Uiso 1 1 calc R . .
H15C H 0.9778 0.6201 0.9293 0.090 Uiso 1 1 calc R . .
C16 C 0.3433(2) 0.1733(3) 1.01082(13) 0.0329(6) Uani 1 1 d . . .
H16A H 0.2918 0.2333 1.0150 0.039 Uiso 1 1 calc R . .
C17 C 0.3783(2) 0.2880(3) 0.92603(13) 0.0330(7) Uani 1 1 d . . .
C18 C 0.4283(3) 0.4052(4) 0.92932(17) 0.0472(9) Uani 1 1 d . . .
H18A H 0.4793 0.4184 0.9576 0.057 Uiso 1 1 calc R . .
C19 C 0.4021(3) 0.5034(4) 0.8902(2) 0.0547(10) Uani 1 1 d . . .
H19A H 0.4354 0.5826 0.8925 0.066 Uiso 1 1 calc R . .
C20 C 0.3266(3) 0.4841(4) 0.84779(16) 0.0459(9) Uani 1 1 d . . .
C21 C 0.2775(4) 0.3678(4) 0.84499(19) 0.0620(12) Uani 1 1 d . . .
H21A H 0.2264 0.3541 0.8169 0.074 Uiso 1 1 calc R . .
C22 C 0.3041(4) 0.2707(4) 0.88411(19) 0.0597(12) Uani 1 1 d . . .
H22A H 0.2706 0.1917 0.8817 0.072 Uiso 1 1 calc R . .
C23 C 0.2328(5) 0.5689(6) 0.7661(3) 0.112(3) Uani 1 1 d . . .
H23A H 0.2257 0.6474 0.7439 0.169 Uiso 1 1 calc R . .
H23B H 0.1694 0.5473 0.7824 0.169 Uiso 1 1 calc R . .
H23C H 0.2533 0.5000 0.7411 0.169 Uiso 1 1 calc R . .
C24 C 0.7099(2) -0.0891(3) 0.90094(13) 0.0323(7) Uani 1 1 d . . .
C25 C 0.7835(3) 0.0013(4) 0.89174(14) 0.0379(7) Uani 1 1 d . . .
H25A H 0.7946 0.0677 0.9186 0.046 Uiso 1 1 calc R . .
C26 C 0.8419(3) -0.0056(4) 0.84218(15) 0.0404(8) Uani 1 1 d . . .
H26A H 0.8913 0.0560 0.8359 0.048 Uiso 1 1 calc R . .
C27 C 0.8249(3) -0.1058(4) 0.80261(14) 0.0393(7) Uani 1 1 d . . .
C28 C 0.7515(3) -0.1967(4) 0.81196(15) 0.0416(8) Uani 1 1 d . . .
H28A H 0.7406 -0.2636 0.7853 0.050 Uiso 1 1 calc R . .
C29 C 0.6938(3) -0.1890(3) 0.86079(14) 0.0385(7) Uani 1 1 d . . .
H29A H 0.6441 -0.2505 0.8668 0.046 Uiso 1 1 calc R . .
C30 C 0.9531(4) -0.0284(6) 0.7412(2) 0.0835(18) Uani 1 1 d . . .
H30A H 0.9841 -0.0495 0.7053 0.125 Uiso 1 1 calc R . .
H30B H 1.0032 -0.0291 0.7725 0.125 Uiso 1 1 calc R . .
H30C H 0.9233 0.0561 0.7382 0.125 Uiso 1 1 calc R . .
C31 C 0.1871(7) 0.9305(11) 0.8994(5) 0.169(4) Uani 1 1 d . . .
H31A H 0.1961 1.0032 0.8734 0.203 Uiso 1 1 calc R A 1
H31B H 0.2531 0.9078 0.9158 0.203 Uiso 1 1 calc R A 1

loop_
_atom_site_aniso_label
_atom_site_aniso_U_11
_atom_site_aniso_U_22
_atom_site_aniso_U_33
_atom_site_aniso_U_23
_atom_site_aniso_U_13
_atom_site_aniso_U_12
Mo1 0.03181(15) 0.03306(15) 0.02405(14) 0.00275(10) 0.01092(10) -0.00053(11)
Cl1 0.1356(17) 0.1034(13) 0.1261(16) 0.0064(12) -0.0156(13) -0.0106(13)
Cl2A 0.317(5) 0.114(2) 0.128(2) -0.0011(17) 0.077(3) -0.010(3)
Cl2B 0.317(5) 0.114(2) 0.128(2) -0.0011(17) 0.077(3) -0.010(3)
O1 0.0330(11) 0.0391(12) 0.0229(10) -0.0034(9) 0.0059(8) 0.0003(9)
O2 0.085(2) 0.0526(16) 0.0380(14) -0.0075(12) 0.0048(14) -0.0148(15)
O3 0.077(2) 0.070(2) 0.0566(17) -0.0155(15) 0.0124(16) -0.0380(17)
O4 0.0646(19) 0.067(2) 0.082(2) 0.0439(18) -0.0133(17) -0.0159(16)
O5 0.0581(16) 0.0639(17) 0.0381(13) -0.0080(12) 0.0284(12) -0.0036(14)
N1 0.0377(14) 0.0375(14) 0.0253(12) 0.0032(10) 0.0083(11) -0.0050(11)
N2 0.0358(14) 0.0356(14) 0.0289(12) 0.0012(11) 0.0103(11) -0.0025(11)
N3 0.0356(14) 0.0377(14) 0.0286(12) 0.0041(11) 0.0101(11) 0.0019(12)
N4 0.0338(13) 0.0371(14) 0.0281(12) 0.0015(10) 0.0132(11) -0.0001(11)
C1 0.0351(16) 0.0338(16) 0.0291(14) 0.0011(12) 0.0075(12) -0.0019(13)
C2 0.0360(16) 0.0402(17) 0.0249(14) 0.0023(13) 0.0038(12) -0.0027(14)
C3 0.071(3) 0.045(2) 0.0312(17) 0.0020(15) 0.0102(17) -0.0196(19)
C4 0.081(3) 0.056(2) 0.0298(17) -0.0008(16) 0.0116(18) -0.025(2)
C5 0.058(2) 0.044(2) 0.0353(17) -0.0018(15) 0.0000(16) -0.0094(17)
C6 0.048(2) 0.0392(18) 0.0416(18) 0.0011(15) 0.0032(16) -0.0096(16)
C7 0.0409(18) 0.0439(18) 0.0320(16) 0.0066(14) 0.0057(14) -0.0055(15)
C8 0.152(6) 0.076(3) 0.035(2) -0.011(2) 0.008(3) -0.037(4)
C9 0.0335(16) 0.0348(16) 0.0330(15) -0.0006(13) 0.0081(13) -0.0010(13)
C10 0.053(2) 0.050(2) 0.0345(17) 0.0061(15) -0.0005(16) -0.0135(18)
C11 0.056(2) 0.0383(18) 0.0440(19) 0.0066(16) 0.0065(17) -0.0101(17)
C12 0.048(2) 0.0424(19) 0.047(2) -0.0106(16) 0.0112(16) -0.0100(17)
C13 0.095(4) 0.081(3) 0.0324(19) -0.0040(19) 0.002(2) -0.047(3)
C14 0.081(3) 0.069(3) 0.0326(18) -0.0013(18) 0.0121(19) -0.035(2)
C15 0.056(2) 0.059(3) 0.067(3) -0.007(2) 0.009(2) -0.022(2)
C16 0.0332(15) 0.0374(16) 0.0287(14) 0.0003(13) 0.0085(12) 0.0026(13)
C17 0.0346(16) 0.0372(17) 0.0280(14) 0.0054(12) 0.0106(12) 0.0047(13)
C18 0.051(2) 0.046(2) 0.045(2) 0.0046(16) -0.0058(17) -0.0037(17)
C19 0.053(2) 0.042(2) 0.069(3) 0.013(2) 0.000(2) -0.0107(18)
C20 0.0411(19) 0.051(2) 0.046(2) 0.0194(17) 0.0087(16) -0.0010(16)
C21 0.070(3) 0.057(3) 0.057(2) 0.014(2) -0.023(2) -0.012(2)
C22 0.077(3) 0.042(2) 0.059(2) 0.0104(18) -0.020(2) -0.015(2)
C23 0.121(5) 0.099(5) 0.112(5) 0.065(4) -0.060(4) -0.031(4)
C24 0.0324(15) 0.0376(16) 0.0278(14) 0.0017(12) 0.0112(12) 0.0043(13)
C25 0.0402(18) 0.0403(18) 0.0342(16) -0.0047(14) 0.0133(14) -0.0015(15)
C26 0.0380(18) 0.0471(19) 0.0371(17) -0.0009(15) 0.0164(14) -0.0048(15)
C27 0.0401(18) 0.0469(19) 0.0321(16) -0.0008(14) 0.0174(14) 0.0061(15)
C28 0.0469(19) 0.0426(19) 0.0361(17) -0.0087(15) 0.0132(15) -0.0011(16)
C29 0.0395(17) 0.0396(18) 0.0373(16) -0.0003(14) 0.0144(14) -0.0017(15)
C30 0.079(3) 0.114(5) 0.061(3) -0.017(3) 0.048(3) -0.033(3)
C31 0.111(7) 0.183(11) 0.216(13) -0.017(9) 0.036(8) -0.036(7)

loop_
_atom_type_symbol
_atom_type_description
_atom_type_scat_dispersion_real
_atom_type_scat_dispersion_imag
_atom_type_scat_source
C C 0.0033 0.0016 'International Tables Vol C Tables 4.2.6.8 and 6.1.1.4'
H H 0.0000 0.0000 'International Tables Vol C Tables 4.2.6.8 and 6.1.1.4'
N N 0.0061 0.0033 'International Tables Vol C Tables 4.2.6.8 and 6.1.1.4'
O O 0.0106 0.0060 'International Tables Vol C Tables 4.2.6.8 and 6.1.1.4'
Cl Cl 0.1484 0.1585 'International Tables Vol C Tables 4.2.6.8 and 6.1.1.4'
Mo Mo -1.6832 0.6857 'International Tables Vol C Tables 4.2.6.8 and 6.1.1.4'

loop_
_geom_angle_atom_site_label_1
_geom_angle_atom_site_label_2
_geom_angle_atom_site_label_3
_geom_angle
_geom_angle_site_symmetry_1
_geom_angle_site_symmetry_3
_geom_angle_publ_flag
O1 Mo1 O1 107.08(7) . 3_657 y
O1 Mo1 N3 90.43(10) . . ?
O1 Mo1 N3 89.55(10) 3_657 . ?
N3 Mo1 N4 177.65(11) . . ?
O1 Mo1 N2 94.87(10) . . ?
O1 Mo1 N2 158.04(9) 3_657 . ?
N3 Mo1 N2 89.59(10) . . ?
N4 Mo1 N2 92.11(10) . . ?
O1 Mo1 N1 155.36(10) . . ?
O1 Mo1 N1 97.38(9) 3_657 . ?
N3 Mo1 N1 92.76(10) . . ?
N4 Mo1 N1 86.66(10) . . ?
N2 Mo1 N1 60.75(10) . . y
O1 Mo1 Mo1 54.48(7) . 3_657 ?
O1 Mo1 Mo1 52.60(6) 3_657 3_657 ?
N3 Mo1 Mo1 89.97(7) . 3_657 ?
N4 Mo1 Mo1 89.39(7) . 3_657 ?
N2 Mo1 Mo1 149.34(7) . 3_657 ?
N1 Mo1 Mo1 149.85(7) . 3_657 ?
O1 Mo1 C1 125.12(10) . . ?
O1 Mo1 C1 127.71(9) 3_657 . ?
N3 Mo1 C1 92.78(10) . . ?
N4 Mo1 C1 87.87(10) . . ?
N2 Mo1 C1 30.48(10) . . ?
N1 Mo1 C1 30.33(10) . . ?
Mo1 Mo1 C1 177.23(7) 3_657 . ?
Mo1 O1 Mo1 72.93(7) . 3_657 y
C5 O2 C8 116.7(3) . . ?
C12 O3 C15 118.5(3) . . ?
C20 O4 C23 117.7(4) . . ?
C27 O5 C30 117.3(3) . . ?
C1 N1 C2 122.6(3) . . ?
C1 N1 Mo1 92.80(19) . . ?
C2 N1 Mo1 140.7(2) . . ?
C1 N2 C9 123.2(3) . . ?
C1 N2 Mo1 92.9(2) . . ?
C9 N2 Mo1 143.7(2) . . ?
C16 N3 C17 115.4(3) . . ?
C16 N3 Mo1 119.2(2) . . ?
C17 N3 Mo1 125.34(19) . . ?
C16 N4 C24 115.3(3) 3_657 . ?
C16 N4 Mo1 118.9(2) 3_657 . ?
C24 N4 Mo1 125.2(2) . . ?
N1 C1 N2 113.3(3) . . ?
N1 C1 Mo1 56.87(16) . . ?
N2 C1 Mo1 56.61(16) . . ?
C7 C2 C3 118.0(3) . . ?
C7 C2 N1 117.9(3) . . ?
C3 C2 N1 124.0(3) . . ?
C4 C3 C2 120.9(3) . . ?
C3 C4 C5 120.8(3) . . ?
O2 C5 C4 126.1(3) . . ?
O2 C5 C6 115.4(3) . . ?
C4 C5 C6 118.5(3) . . ?
C7 C6 C5 120.6(3) . . ?
C6 C7 C2 121.1(3) . . ?
C14 C9 C10 117.8(3) . . ?
C14 C9 N2 118.0(3) . . ?
C10 C9 N2 124.1(3) . . ?
C11 C10 C9 120.9(3) . . ?
C12 C11 C10 120.6(3) . . ?
C11 C12 C13 119.2(4) . . ?
C11 C12 O3 124.5(4) . . ?
C13 C12 O3 116.3(4) . . ?
C14 C13 C12 120.5(4) . . ?
C13 C14 C9 120.9(4) . . ?
N4 C16 N3 122.4(3) 3_657 . ?
C22 C17 C18 119.1(3) . . ?
C22 C17 N3 120.0(3) . . ?
C18 C17 N3 120.9(3) . . ?
C17 C18 C19 119.7(3) . . ?
C20 C19 C18 120.4(4) . . ?
C21 C20 O4 124.6(4) . . ?
C21 C20 C19 119.4(3) . . ?
O4 C20 C19 116.0(4) . . ?
C20 C21 C22 119.8(4) . . ?
C17 C22 C21 121.6(4) . . ?
C25 C24 C29 119.6(3) . . ?
C25 C24 N4 121.0(3) . . ?
C29 C24 N4 119.3(3) . . ?
C24 C25 C26 120.5(3) . . ?
C27 C26 C25 119.2(3) . . ?
O5 C27 C28 115.7(3) . . ?
O5 C27 C26 124.0(3) . . ?
C28 C27 C26 120.3(3) . . ?
C27 C28 C29 120.3(3) . . ?
C28 C29 C24 120.2(3) . . ?
Cl2B C31 Cl2A 57.4(9) . . ?
Cl2B C31 Cl1 130.4(14) . . ?
Cl2A C31 Cl1 116.8(6) . . ?

loop_
_geom_bond_atom_site_label_1
_geom_bond_atom_site_label_2
_geom_bond_distance
_geom_bond_site_symmetry_2
_geom_bond_publ_flag
Mo1 O1 1.948(2) . y
Mo1 O1 1.996(2) 3_657 y
Mo1 N3 2.113(3) . y
Mo1 N4 2.138(3) . y
Mo1 N2 2.180(3) . y
Mo1 N1 2.187(3) . y
Mo1 Mo1 2.3445(5) 3_657 y
Mo1 C1 2.608(3) . ?
Cl1 C31 1.712(11) . ?
Cl2A C31 1.598(10) . ?
Cl2B C31 1.55(3) . ?
O1 Mo1 1.996(2) 3_657 ?
O2 C5 1.362(4) . ?
O2 C8 1.436(5) . ?
O3 C12 1.383(4) . ?
O3 C15 1.412(5) . ?
O4 C20 1.368(4) . ?
O4 C23 1.413(6) . ?
O5 C27 1.374(4) . ?
O5 C30 1.423(5) . ?
N1 C1 1.319(4) . ?
N1 C2 1.414(4) . ?
N2 C1 1.324(4) . ?
N2 C9 1.420(4) . ?
N3 C16 1.332(4) . ?
N3 C17 1.435(4) . ?
N4 C16 1.319(4) 3_657 ?
N4 C24 1.447(4) . ?
C2 C7 1.389(5) . ?
C2 C3 1.402(4) . ?
C3 C4 1.384(5) . ?
C4 C5 1.386(5) . ?
C5 C6 1.401(5) . ?
C6 C7 1.383(5) . ?
C9 C14 1.386(5) . ?
C9 C10 1.389(5) . ?
C10 C11 1.379(5) . ?
C11 C12 1.366(5) . ?
C12 C13 1.380(6) . ?
C13 C14 1.377(6) . ?
C16 N4 1.319(4) 3_657 ?
C17 C22 1.363(5) . ?
C17 C18 1.381(5) . ?
C18 C19 1.390(5) . ?
C19 C20 1.386(6) . ?
C20 C21 1.367(6) . ?
C21 C22 1.384(6) . ?
C24 C25 1.374(5) . ?
C24 C29 1.394(5) . ?
C25 C26 1.403(4) . ?
C26 C27 1.390(5) . ?
C27 C28 1.376(5) . ?
C28 C29 1.384(4) . ?
